data_7159636
loop_
_publ_author_name
'Konovalov, Aleksandr V.'
'Churusova, Svetlana G.'
'Aleksanyan, Diana V.'
'Rybalkina, Ekaterina Yu'
'Aksenova, Svetlana A.'
'Peregudov, Alexander S.'
'Klemenkova, Zinaida S.'
'Kozlov, Vladimir A.'

_publ_section_title
;
 (Aminoalkyl)diphenylphosphine sulfides: synthesis and application as
 building blocks in the design of multidentate ligands for cytotoxic
 Pd(II) complexes.
;
_journal_issue 41
_journal_name_full 'Organic &amp; biomolecular chemistry'
_journal_page_first 8379
_journal_page_last 8392
_journal_paper_doi 10.1039/d3ob01309j
_journal_volume 21
_journal_year 2023
_chemical_formula_moiety 'C26 H22 Cl N2 O2 P Pd S, C4 H10 O'
_chemical_formula_sum 'C30 H32 Cl N2 O3 P Pd S'
_chemical_formula_weight 673.45
_space_group_crystal_system monoclinic
_space_group_IT_number 14
_space_group_name_Hall '-P 2ybc'
_space_group_name_H-M_alt 'P 1 21/c 1'
_atom_sites_solution_hydrogens geom
_audit_creation_date 2023-07-17
_audit_creation_method
;
Olex2 1.3
(compiled 2020.11.12 svn.r5f609507 for OlexSys, GUI svn.r6408)
;
_audit_update_record
;
2023-07-18 deposited with the CCDC.	2023-09-28 downloaded from the CCDC.
;
_cell_angle_alpha 90
_cell_angle_beta 110.681(4)
_cell_angle_gamma 90
_cell_formula_units_Z 4
_cell_length_a 14.0537(11)
_cell_length_b 11.5635(10)
_cell_length_c 19.5357(17)
_cell_measurement_reflns_used 9838
_cell_measurement_temperature 100
_cell_measurement_theta_max 30.83
_cell_measurement_theta_min 2.22
_cell_volume 2970.2(4)
_computing_molecular_graphics 'Olex2 1.3 (Dolomanov et al., 2009)'
_computing_publication_material 'Olex2 1.3 (Dolomanov et al., 2009)'
_computing_structure_refinement 'XL  (Sheldrick, 2008)'
_computing_structure_solution 'SHELXT 2014/5 (Sheldrick, 2014)'
_diffrn_ambient_temperature 100.0
_diffrn_measured_fraction_theta_full 0.972
_diffrn_measured_fraction_theta_max 0.999
_diffrn_measurement_device_type 'Bruker D8 Quest'
_diffrn_measurement_method '\f and \w scans'
_diffrn_radiation_type MoK\a
_diffrn_radiation_wavelength 0.71073
_diffrn_reflns_av_R_equivalents 0.0510
_diffrn_reflns_av_unetI/netI 0.0442
_diffrn_reflns_Laue_measured_fraction_full 0.972
_diffrn_reflns_Laue_measured_fraction_max 0.999
_diffrn_reflns_limit_h_max 16
_diffrn_reflns_limit_h_min -16
_diffrn_reflns_limit_k_max 12
_diffrn_reflns_limit_k_min -13
_diffrn_reflns_limit_l_max 19
_diffrn_reflns_limit_l_min -23
_diffrn_reflns_number 21534
_diffrn_reflns_point_group_measured_fraction_full 0.972
_diffrn_reflns_point_group_measured_fraction_max 0.999
_diffrn_reflns_theta_full 25.242
_diffrn_reflns_theta_max 24.997
_diffrn_reflns_theta_min 2.084
_exptl_absorpt_coefficient_mu 0.873
_exptl_absorpt_correction_T_max 0.7461
_exptl_absorpt_correction_T_min 0.4686
_exptl_absorpt_correction_type multi-scan
_exptl_absorpt_process_details
;
SADABS-2016/2 (Bruker,2016/2) was used for absorption correction.
wR2(int) was 0.1340 before and 0.0588 after correction.
The Ratio of minimum to maximum transmission is 0.6281.
The \l/2 correction factor is Not present.
;
_exptl_crystal_colour 'clear orange'
_exptl_crystal_colour_lustre clear
_exptl_crystal_colour_primary orange
_exptl_crystal_density_diffrn 1.506
_exptl_crystal_description prism
_exptl_crystal_F_000 1376
_exptl_crystal_size_max 0.26
_exptl_crystal_size_mid 0.18
_exptl_crystal_size_min 0.16
_refine_diff_density_max 1.277
_refine_diff_density_min -3.032
_refine_diff_density_rms 0.215
_refine_ls_extinction_coef 0.0015(4)
_refine_ls_extinction_expression Fc^*^=kFc[1+0.001xFc^2^\l^3^/sin(2\q)]^-1/4^
_refine_ls_extinction_method SHELXL
_refine_ls_goodness_of_fit_ref 1.371
_refine_ls_hydrogen_treatment constr
_refine_ls_matrix_type full
_refine_ls_number_parameters 384
_refine_ls_number_reflns 5220
_refine_ls_number_restraints 203
_refine_ls_restrained_S_all 1.349
_refine_ls_R_factor_all 0.1077
_refine_ls_R_factor_gt 0.1059
_refine_ls_shift/su_max 0.000
_refine_ls_shift/su_mean 0.000
_refine_ls_structure_factor_coef Fsqd
_refine_ls_weighting_details 'w=1/[\s^2^(Fo^2^)+95.9915P] where P=(Fo^2^+2Fc^2^)/3'
_refine_ls_weighting_scheme calc
_refine_ls_wR_factor_gt 0.2604
_refine_ls_wR_factor_ref 0.2612
_reflns_Friedel_coverage 0.000
_reflns_number_gt 5039
_reflns_number_total 5220
_reflns_threshold_expression 'I > 2\s(I)'
_cod_data_source_file d3ob01309j2.cif
_cod_data_source_block 8b
_cod_database_code 7159636
_shelxl_version_number 2014/6
_shelx_space_group_comment
;
The symmetry employed for this shelxl refinement is uniquely defined
by the following loop, which should always be used as a source of
symmetry information in preference to the above space-group names.
They are only intended as comments.
;
_shelx_estimated_absorpt_t_max 0.873
_shelx_estimated_absorpt_t_min 0.805
_olex2_refinement_description
;
1. Fixed Uiso
 At 1.2 times of:
  All C(H) groups, All C(H,H) groups
 At 1.5 times of:
  All C(H,H,H) groups
2. Restrained distances
 O2'-C9' \\sim O2-C9
 with sigma of 0.02
 C9-C10 \\sim C9'-C10
 with sigma of 0.02
 O2-C9 \\sim O2'-C9'
 with sigma of 0.02
 O2-C14 \\sim O2'-C14'
 with sigma of 0.02
 C8-C9 \\sim C9'-C8'
 with sigma of 0.02
 C7-C8 \\sim C8'-C7'
 with sigma of 0.02
 C7-C6 \\sim C7'-C6
 with sigma of 0.02
 C1S-C2S \\sim C2S'-C1S'
 with sigma of 0.02
 O1S-C1S \\sim O1S-C1S'
 with sigma of 0.02
 O1S-C3S \\sim O1S-C3S'
 with sigma of 0.02
 C3S'-C4S' \\sim C4S-C3S
 with sigma of 0.02
 P1-C15 \\sim P1-C15'
 with sigma of 0.02
3. Uiso/Uaniso restraints and constraints
Uanis(C15) \\sim Ueq: with sigma of 0.01 and sigma for terminal atoms of 0.02
Uanis(C1S') \\sim Ueq, Uanis(C1S) \\sim Ueq: with sigma of 0.01 and sigma for
terminal atoms of 0.02
Uanis(C3S') \\sim Ueq, Uanis(C3S) \\sim Ueq: with sigma of 0.01 and sigma for
terminal atoms of 0.02
Uanis(N1) \\sim Ueq: with sigma of 0.01 and sigma for terminal atoms of 0.02
Uanis(N2) \\sim Ueq: with sigma of 0.01 and sigma for terminal atoms of 0.02
Uanis(C1) \\sim Ueq: with sigma of 0.01 and sigma for terminal atoms of 0.02
Uanis(C9) \\sim Ueq, Uanis(C9') \\sim Ueq: with sigma of 0.01 and sigma for
terminal atoms of 0.02
Uanis(C7) \\sim Ueq, Uanis(C7') \\sim Ueq: with sigma of 0.01 and sigma for
terminal atoms of 0.02
Uanis(C6) \\sim Ueq: with sigma of 0.001 and sigma for terminal atoms of 0.002
Uanis(C2S) \\sim Ueq, Uanis(C2S') \\sim Ueq: with sigma of 0.01 and sigma for
terminal atoms of 0.02
Uanis(C5) \\sim Ueq: with sigma of 0.01 and sigma for terminal atoms of 0.02
Uanis(O1S) \\sim Ueq: with sigma of 0.005 and sigma for terminal atoms of 0.01
Uanis(C8') \\sim Ueq: with sigma of 0.005 and sigma for terminal atoms of 0.01
Uanis(C15) \\sim Ueq, Uanis(C17) \\sim Ueq, Uanis(C18) \\sim Ueq, Uanis(C19)
\\sim Ueq, Uanis(C20) \\sim Ueq, Uanis(C15') \\sim Ueq, Uanis(C16') \\sim Ueq,
Uanis(C17') \\sim Ueq, Uanis(C18') \\sim Ueq, Uanis(C19') \\sim Ueq,
Uanis(C20') \\sim Ueq, Uanis(C16) \\sim Ueq: with sigma of 0.005 and sigma for
terminal atoms of 0.01
Uanis(C6) \\sim Ueq, Uanis(C7) \\sim Ueq, Uanis(C7') \\sim Ueq, Uanis(C8) \\sim
Ueq, Uanis(C8') \\sim Ueq, Uanis(C9) \\sim Ueq, Uanis(C9') \\sim Ueq,
Uanis(C10) \\sim Ueq, Uanis(C11) \\sim Ueq: with sigma of 0.005 and sigma for
terminal atoms of 0.01
Uanis(C7) = Uanis(C7')
Uanis(O2') = Uanis(O2)
Uanis(C14) = Uanis(C14')
Uanis(C9) = Uanis(C9')
Uanis(C1S') = Uanis(C1S)
Uanis(C2S) = Uanis(C2S')
Uanis(C3S) = Uanis(C3S')
Uanis(C4S) = Uanis(C4S')
Uanis(C9') = Uanis(C9)
Uanis(C8') = Uanis(C8)
Uanis(C7') = Uanis(C7)
Uanis(C19') = Uanis(C19)
Uanis(C17') = Uanis(C17)
Uanis(C18') = Uanis(C18)
Uanis(C20') = Uanis(C20)
Uanis(C16') = Uanis(C16)
Uanis(C15') = Uanis(C15)
4. Others
 Sof(H10A)=Sof(O2')=Sof(C7')=Sof(H7')=Sof(C8')=Sof(H8')=Sof(C9')=Sof(C14')=
 Sof(H14D)=Sof(H14E)=Sof(H14F)=1-FVAR(1)
 Sof(H10)=Sof(O2)=Sof(C7)=Sof(H7)=Sof(C8)=Sof(H8)=Sof(C9)=Sof(C14)=Sof(H14A)=
 Sof(H14B)=Sof(H14C)=FVAR(1)
 Sof(C3S')=Sof(H3SC)=Sof(H3SD)=Sof(C4S')=Sof(H4SD)=Sof(H4SE)=Sof(H4SF)=1-FVAR(2)
 Sof(C3S)=Sof(H3SA)=Sof(H3SB)=Sof(C4S)=Sof(H4SA)=Sof(H4SB)=Sof(H4SC)=FVAR(2)
 Sof(C1S')=Sof(H1SC)=Sof(H1SD)=Sof(C2S')=Sof(H2SD)=Sof(H2SE)=Sof(H2SF)=1-FVAR(3)
 Sof(C1S)=Sof(H1SA)=Sof(H1SB)=Sof(C2S)=Sof(H2SA)=Sof(H2SB)=Sof(H2SC)=FVAR(3)
 Sof(C15')=Sof(C16')=Sof(H16')=Sof(C17')=Sof(H17')=Sof(C18')=Sof(H18')=
 Sof(C19')=Sof(H19')=Sof(C20')=Sof(H20')=1-FVAR(4)
 Sof(C15)=Sof(C16)=Sof(H16)=Sof(C17)=Sof(H17)=Sof(C18)=Sof(H18)=Sof(C19)=
 Sof(H19)=Sof(C20)=Sof(H20)=FVAR(4)
5.a Ternary CH refined with riding coordinates:
 C13(H13)
5.b Secondary CH2 refined with riding coordinates:
 C1S(H1SA,H1SB), C3S(H3SA,H3SB), C1S'(H1SC,H1SD), C3S'(H3SC,H3SD)
5.c Aromatic/amide H refined with riding coordinates:
 C2(H2), C3(H3), C4(H4), C5(H5), C10(H10), C10(H10A), C11(H11), C22(H22),
 C23(H23), C24(H24), C25(H25), C26(H26), C7(H7), C8(H8), C16(H16), C17(H17),
 C18(H18), C19(H19), C20(H20), C7'(H7'), C8'(H8'), C16'(H16'), C17'(H17'),
 C18'(H18'), C19'(H19'), C20'(H20')
5.d Fitted hexagon refined as free rotating group:
 C15(C16,C17,C18,C19,C20), C15'(C16',C17',C18',C19',C20')
5.e Idealised Me refined as rotating group:
 C14(H14A,H14B,H14C), C14'(H14D,H14E,H14F), C2S(H2SA,H2SB,H2SC), C4S(H4SA,H4SB,
 H4SC), C2S'(H2SD,H2SE,H2SF), C4S'(H4SD,H4SE,H4SF)
;
_olex2_submission_special_instructions 'No special instructions were received'

loop_
_space_group_symop_operation_xyz
'x, y, z'
'-x, y+1/2, -z+1/2'
'-x, -y, -z'
'x, -y-1/2, z-1/2'

loop_
_atom_site_label
_atom_site_type_symbol
_atom_site_fract_x
_atom_site_fract_y
_atom_site_fract_z
_atom_site_U_iso_or_equiv
_atom_site_adp_type
_atom_site_occupancy
_atom_site_site_symmetry_order
_atom_site_calc_flag
_atom_site_refinement_flags_posn
_atom_site_refinement_flags_adp
_atom_site_refinement_flags_occupancy
_atom_site_disorder_assembly
_atom_site_disorder_group
Pd1 Pd 0.34361(6) 0.83003(8) 0.55402(5) 0.0171(3) Uani 1 1 d . . . . .
Cl1 Cl 0.2581(3) 0.9963(3) 0.5623(2) 0.0376(9) Uani 1 1 d . . . . .
S1 S 0.1951(2) 0.7254(3) 0.51710(18) 0.0250(7) Uani 1 1 d . . . . .
P1 P 0.2521(2) 0.6076(3) 0.46586(16) 0.0175(7) Uani 1 1 d D . . . .
O1 O 0.5863(6) 0.6257(7) 0.5718(4) 0.0159(17) Uani 1 1 d . . . . .
N1 N 0.4825(7) 0.9048(8) 0.5797(5) 0.0140(19) Uani 1 1 d . U . . .
N2 N 0.4244(6) 0.6901(8) 0.5508(5) 0.0131(19) Uani 1 1 d . U . . .
C1 C 0.5560(8) 0.8270(10) 0.5809(6) 0.015(2) Uani 1 1 d . U . . .
C2 C 0.6551(9) 0.8625(11) 0.5913(6) 0.021(3) Uani 1 1 d . . . . .
H2 H 0.7057 0.8076 0.5921 0.025 Uiso 1 1 calc R U . . .
C3 C 0.6782(10) 0.9793(13) 0.6005(7) 0.028(3) Uani 1 1 d . . . . .
H3 H 0.7447 1.0056 0.6067 0.033 Uiso 1 1 calc R U . . .
C4 C 0.6043(9) 1.0566(12) 0.6006(6) 0.023(3) Uani 1 1 d . . . . .
H4 H 0.6198 1.1366 0.6079 0.028 Uiso 1 1 calc R U . . .
C5 C 0.5061(9) 1.0176(11) 0.5899(6) 0.019(2) Uani 1 1 d . U . . .
H5 H 0.4552 1.0716 0.5897 0.023 Uiso 1 1 calc R U . . .
C6 C 0.3790(7) 0.4985(9) 0.5886(5) 0.0058(19) Uani 1 1 d D U . . .
C10 C 0.3632(10) 0.3004(12) 0.6306(7) 0.025(3) Uani 1 1 d D U . . .
H10 H 0.3400 0.2240 0.6161 0.030 Uiso 0.507(16) 1 calc R U P A 1
H10A H 0.3640 0.2189 0.6249 0.030 Uiso 0.493(16) 1 calc R U P A 2
C11 C 0.3683(8) 0.3763(10) 0.5783(6) 0.018(2) Uani 1 1 d . U . . .
H11 H 0.3645 0.3458 0.5323 0.021 Uiso 1 1 calc R U . . .
C12 C 0.5251(8) 0.7046(10) 0.5679(6) 0.014(2) Uani 1 1 d . . . . .
C13 C 0.3804(8) 0.5736(10) 0.5289(6) 0.014(2) Uani 1 1 d . . . . .
H13 H 0.4187 0.5341 0.5011 0.017 Uiso 1 1 calc R U . . .
C21 C 0.2606(9) 0.6596(11) 0.3812(7) 0.022(3) Uani 1 1 d . . . . .
C22 C 0.1826(9) 0.7304(12) 0.3375(7) 0.027(3) Uani 1 1 d . . . . .
H22 H 0.1294 0.7537 0.3539 0.033 Uiso 1 1 calc R U . . .
C23 C 0.1831(10) 0.7666(13) 0.2698(7) 0.033(3) Uani 1 1 d . . . . .
H23 H 0.1310 0.8166 0.2404 0.040 Uiso 1 1 calc R U . . .
C24 C 0.2582(12) 0.7306(13) 0.2452(7) 0.036(3) Uani 1 1 d . . . . .
H24 H 0.2575 0.7542 0.1984 0.043 Uiso 1 1 calc R U . . .
C25 C 0.3358(10) 0.6592(12) 0.2890(7) 0.027(3) Uani 1 1 d . . . . .
H25 H 0.3879 0.6346 0.2718 0.032 Uiso 1 1 calc R U . . .
C26 C 0.3377(9) 0.6246(11) 0.3558(7) 0.022(3) Uani 1 1 d . . . . .
H26 H 0.3913 0.5766 0.3854 0.026 Uiso 1 1 calc R U . . .
O2 O 0.3995(18) 0.2591(17) 0.7624(10) 0.027(4) Uani 0.507(16) 1 d D . P A 1
C7 C 0.403(2) 0.526(2) 0.6631(10) 0.023(4) Uani 0.507(16) 1 d D U P A 1
H7 H 0.4190 0.6049 0.6767 0.027 Uiso 0.507(16) 1 calc R U P A 1
C8 C 0.405(2) 0.4508(19) 0.7174(12) 0.018(4) Uani 0.507(16) 1 d D U P A 1
H8 H 0.4175 0.4796 0.7653 0.022 Uiso 0.507(16) 1 calc R U P A 1
C9 C 0.390(2) 0.3302(19) 0.7041(9) 0.020(4) Uani 0.507(16) 1 d D U P A 1
C14 C 0.382(3) 0.138(2) 0.746(2) 0.027(6) Uani 0.507(16) 1 d D . P A 1
H14A H 0.3181 0.1283 0.7044 0.041 Uiso 0.507(16) 1 calc R U P A 1
H14B H 0.3762 0.0980 0.7889 0.041 Uiso 0.507(16) 1 calc R U P A 1
H14C H 0.4382 0.1054 0.7343 0.041 Uiso 0.507(16) 1 calc R U P A 1
C15 C 0.173(2) 0.4788(18) 0.4500(15) 0.019(3) Uani 0.47(5) 1 d DG U P B 1
C16 C 0.128(2) 0.4486(19) 0.5007(15) 0.026(4) Uani 0.47(5) 1 d G U P B 1
H16 H 0.1425 0.4921 0.5444 0.031 Uiso 0.47(5) 1 calc R U P B 1
C17 C 0.0623(17) 0.3546(19) 0.4873(19) 0.026(4) Uani 0.47(5) 1 d G U P B 1
H17 H 0.0318 0.3339 0.5220 0.031 Uiso 0.47(5) 1 calc R U P B 1
C18 C 0.0412(15) 0.2909(15) 0.423(2) 0.026(4) Uani 0.47(5) 1 d G U P B 1
H18 H -0.0038 0.2266 0.4142 0.031 Uiso 0.47(5) 1 calc R U P B 1
C19 C 0.0858(18) 0.3211(18) 0.3727(16) 0.025(4) Uani 0.47(5) 1 d G U P B 1
H19 H 0.0713 0.2775 0.3290 0.031 Uiso 0.47(5) 1 calc R U P B 1
C20 C 0.1515(19) 0.415(2) 0.3860(14) 0.022(3) Uani 0.47(5) 1 d G U P B 1
H20 H 0.1820 0.4357 0.3514 0.026 Uiso 0.47(5) 1 calc R U P B 1
O2' O 0.3486(19) 0.2909(18) 0.7516(11) 0.027(4) Uani 0.493(16) 1 d D . P A 2
C7' C 0.374(2) 0.546(2) 0.6541(11) 0.023(4) Uani 0.493(16) 1 d D U P A 2
H7' H 0.3793 0.6275 0.6615 0.027 Uiso 0.493(16) 1 calc R U P A 2
C8' C 0.362(2) 0.4755(19) 0.7066(13) 0.018(4) Uani 0.493(16) 1 d D U P A 2
H8' H 0.3580 0.5067 0.7504 0.022 Uiso 0.493(16) 1 calc R U P A 2
C9' C 0.357(2) 0.3537(19) 0.6939(11) 0.020(4) Uani 0.493(16) 1 d D U P A 2
C14' C 0.338(2) 0.168(2) 0.741(2) 0.027(6) Uani 0.493(16) 1 d D . P A 2
H14D H 0.2742 0.1503 0.7013 0.041 Uiso 0.493(16) 1 calc R U P A 2
H14E H 0.3369 0.1314 0.7865 0.041 Uiso 0.493(16) 1 calc R U P A 2
H14F H 0.3953 0.1372 0.7296 0.041 Uiso 0.493(16) 1 calc R U P A 2
C15' C 0.1712(18) 0.4852(16) 0.4379(13) 0.019(3) Uani 0.53(5) 1 d DG U P B 2
C16' C 0.1216(18) 0.4452(16) 0.4835(14) 0.026(4) Uani 0.53(5) 1 d G U P B 2
H16' H 0.1300 0.4843 0.5280 0.031 Uiso 0.53(5) 1 calc R U P B 2
C17' C 0.0597(15) 0.3479(16) 0.4639(17) 0.026(4) Uani 0.53(5) 1 d G U P B 2
H17' H 0.0258 0.3205 0.4951 0.031 Uiso 0.53(5) 1 calc R U P B 2
C18' C 0.0475(14) 0.2907(13) 0.3988(18) 0.026(4) Uani 0.53(5) 1 d G U P B 2
H18' H 0.0052 0.2243 0.3854 0.031 Uiso 0.53(5) 1 calc R U P B 2
C19' C 0.0971(16) 0.3308(17) 0.3532(14) 0.025(4) Uani 0.53(5) 1 d G U P B 2
H19' H 0.0887 0.2917 0.3087 0.031 Uiso 0.53(5) 1 calc R U P B 2
C20' C 0.1589(16) 0.428(2) 0.3728(12) 0.022(3) Uani 0.53(5) 1 d G U P B 2
H20' H 0.1928 0.4554 0.3416 0.026 Uiso 0.53(5) 1 calc R U P B 2
O1S O 0.0632(8) 0.2216(9) 0.6729(6) 0.041(2) Uani 1 1 d D U . . .
C1S C 0.1380(19) 0.303(2) 0.6856(16) 0.035(5) Uani 0.53(2) 1 d D U P C 1
H1SA H 0.1606 0.3042 0.6430 0.042 Uiso 0.53(2) 1 calc R U P C 1
H1SB H 0.1968 0.2781 0.7287 0.042 Uiso 0.53(2) 1 calc R U P C 1
C2S C 0.108(3) 0.423(3) 0.699(2) 0.043(8) Uani 0.53(2) 1 d D U P C 1
H2SA H 0.0603 0.4551 0.6531 0.065 Uiso 0.53(2) 1 calc R U P C 1
H2SB H 0.1689 0.4723 0.7163 0.065 Uiso 0.53(2) 1 calc R U P C 1
H2SC H 0.0757 0.4213 0.7358 0.065 Uiso 0.53(2) 1 calc R U P C 1
C3S C 0.076(3) 0.115(3) 0.644(2) 0.037(6) Uani 0.45(3) 1 d D U P C 1
H3SA H 0.1244 0.0684 0.6833 0.044 Uiso 0.45(3) 1 calc R U P C 1
H3SB H 0.1070 0.1285 0.6063 0.044 Uiso 0.45(3) 1 calc R U P C 1
C4S C -0.013(3) 0.048(4) 0.611(3) 0.072(9) Uani 0.45(3) 1 d D . P C 1
H4SA H -0.0636 0.0941 0.5733 0.108 Uiso 0.45(3) 1 calc R U P C 1
H4SB H -0.0417 0.0270 0.6489 0.108 Uiso 0.45(3) 1 calc R U P C 1
H4SC H 0.0031 -0.0216 0.5898 0.108 Uiso 0.45(3) 1 calc R U P C 1
C1S' C 0.080(3) 0.332(2) 0.6576(16) 0.035(5) Uani 0.47(2) 1 d D U P C 2
H1SC H 0.0211 0.3596 0.6155 0.042 Uiso 0.47(2) 1 calc R U P C 2
H1SD H 0.1408 0.3350 0.6434 0.042 Uiso 0.47(2) 1 calc R U P C 2
C2S' C 0.095(4) 0.412(4) 0.722(2) 0.043(8) Uani 0.47(2) 1 d D U P C 2
H2SD H 0.0860 0.4919 0.7047 0.065 Uiso 0.47(2) 1 calc R U P C 2
H2SE H 0.1642 0.4015 0.7573 0.065 Uiso 0.47(2) 1 calc R U P C 2
H2SF H 0.0456 0.3930 0.7448 0.065 Uiso 0.47(2) 1 calc R U P C 2
C3S' C 0.059(3) 0.132(2) 0.6241(16) 0.037(6) Uani 0.55(3) 1 d D U P C 2
H3SC H 0.1207 0.1350 0.6107 0.044 Uiso 0.55(3) 1 calc R U P C 2
H3SD H -0.0007 0.1436 0.5789 0.044 Uiso 0.55(3) 1 calc R U P C 2
C4S' C 0.052(3) 0.020(3) 0.652(3) 0.072(9) Uani 0.55(3) 1 d D . P C 2
H4SD H 0.0610 -0.0388 0.6190 0.108 Uiso 0.55(3) 1 calc R U P C 2
H4SE H -0.0143 0.0110 0.6572 0.108 Uiso 0.55(3) 1 calc R U P C 2
H4SF H 0.1059 0.0116 0.7005 0.108 Uiso 0.55(3) 1 calc R U P C 2

loop_
_atom_site_aniso_label
_atom_site_aniso_U_11
_atom_site_aniso_U_22
_atom_site_aniso_U_33
_atom_site_aniso_U_23
_atom_site_aniso_U_13
_atom_site_aniso_U_12
Pd1 0.0138(5) 0.0236(5) 0.0156(5) -0.0088(4) 0.0073(3) -0.0058(4)
Cl1 0.0277(17) 0.036(2) 0.055(2) -0.0239(17) 0.0227(16) -0.0071(15)
S1 0.0159(14) 0.0338(18) 0.0299(17) -0.0143(14) 0.0136(13) -0.0060(13)
P1 0.0100(13) 0.0249(16) 0.0173(15) -0.0059(12) 0.0044(11) -0.0021(12)
O1 0.012(4) 0.024(4) 0.013(4) 0.000(3) 0.005(3) 0.005(3)
N1 0.018(4) 0.019(5) 0.004(4) -0.002(3) 0.003(3) -0.001(4)
N2 0.008(4) 0.019(5) 0.007(4) -0.001(3) -0.003(3) -0.004(4)
C1 0.014(5) 0.017(5) 0.008(4) 0.001(4) -0.002(4) 0.000(4)
C2 0.013(6) 0.023(6) 0.019(6) -0.004(5) -0.002(5) -0.001(5)
C3 0.019(6) 0.043(8) 0.020(6) 0.003(6) 0.006(5) -0.003(6)
C4 0.027(7) 0.032(7) 0.005(5) 0.000(5) 0.000(5) -0.001(6)
C5 0.023(5) 0.024(6) 0.005(5) -0.006(4) 0.000(4) -0.007(5)
C6 0.006(2) 0.006(2) 0.005(2) 0.0003(10) 0.0009(11) -0.0001(10)
C10 0.029(4) 0.026(5) 0.020(4) 0.002(4) 0.008(4) -0.005(4)
C11 0.017(4) 0.018(4) 0.014(4) -0.002(3) 0.001(3) -0.002(3)
C12 0.012(5) 0.018(6) 0.010(5) 0.002(4) 0.004(4) -0.006(5)
C13 0.007(5) 0.029(6) 0.006(5) 0.001(5) 0.003(4) -0.002(5)
C21 0.020(6) 0.023(6) 0.024(6) -0.002(5) 0.007(5) -0.002(5)
C22 0.016(6) 0.031(7) 0.026(7) 0.003(6) -0.002(5) 0.007(5)
C23 0.026(7) 0.032(8) 0.027(7) 0.009(6) -0.010(6) 0.000(6)
C24 0.048(9) 0.040(9) 0.018(7) 0.002(6) 0.010(6) -0.010(7)
C25 0.031(7) 0.031(7) 0.021(6) -0.002(6) 0.012(5) 0.003(6)
C26 0.017(6) 0.018(6) 0.028(7) 0.002(5) 0.004(5) 0.007(5)
O2 0.048(13) 0.022(10) 0.009(6) 0.000(6) 0.007(9) -0.017(8)
C7 0.022(6) 0.022(5) 0.023(5) -0.002(3) 0.007(4) -0.001(3)
C8 0.019(5) 0.020(5) 0.017(5) 0.000(3) 0.007(4) 0.000(3)
C9 0.020(5) 0.019(5) 0.019(5) -0.001(3) 0.004(3) 0.000(3)
C14 0.038(18) 0.014(12) 0.029(10) -0.009(10) 0.011(15) -0.003(11)
C15 0.016(4) 0.021(4) 0.018(5) 0.000(3) 0.004(3) -0.001(3)
C16 0.026(4) 0.027(4) 0.026(5) 0.000(3) 0.010(3) 0.000(3)
C17 0.025(4) 0.026(5) 0.025(5) -0.002(3) 0.008(3) 0.000(3)
C18 0.025(5) 0.027(5) 0.025(6) -0.002(3) 0.008(3) 0.000(3)
C19 0.026(5) 0.026(5) 0.024(5) -0.001(3) 0.008(3) -0.001(3)
C20 0.021(4) 0.023(4) 0.021(5) -0.001(3) 0.007(3) -0.002(3)
O2' 0.048(13) 0.022(10) 0.009(6) 0.000(6) 0.007(9) -0.017(8)
C7' 0.022(6) 0.022(5) 0.023(5) -0.002(3) 0.007(4) -0.001(3)
C8' 0.019(5) 0.020(5) 0.017(5) 0.000(3) 0.007(4) 0.000(3)
C9' 0.020(5) 0.019(5) 0.019(5) -0.001(3) 0.004(3) 0.000(3)
C14' 0.038(18) 0.014(12) 0.029(10) -0.009(10) 0.011(15) -0.003(11)
C15' 0.016(4) 0.021(4) 0.018(5) 0.000(3) 0.004(3) -0.001(3)
C16' 0.026(4) 0.027(4) 0.026(5) 0.000(3) 0.010(3) 0.000(3)
C17' 0.025(4) 0.026(5) 0.025(5) -0.002(3) 0.008(3) 0.000(3)
C18' 0.025(5) 0.027(5) 0.025(6) -0.002(3) 0.008(3) 0.000(3)
C19' 0.026(5) 0.026(5) 0.024(5) -0.001(3) 0.008(3) -0.001(3)
C20' 0.021(4) 0.023(4) 0.021(5) -0.001(3) 0.007(3) -0.002(3)
O1S 0.036(4) 0.035(4) 0.051(4) -0.011(4) 0.016(3) -0.007(3)
C1S 0.034(7) 0.034(7) 0.033(7) 0.005(6) 0.007(6) 0.006(6)
C2S 0.039(10) 0.047(10) 0.039(14) -0.006(10) 0.009(9) 0.001(8)
C3S 0.037(8) 0.034(8) 0.035(9) -0.003(6) 0.008(7) 0.001(6)
C4S 0.07(2) 0.048(17) 0.10(3) 0.011(17) 0.026(18) -0.005(16)
C1S' 0.034(7) 0.034(7) 0.033(7) 0.005(6) 0.007(6) 0.006(6)
C2S' 0.039(10) 0.047(10) 0.039(14) -0.006(10) 0.009(9) 0.001(8)
C3S' 0.037(8) 0.034(8) 0.035(9) -0.003(6) 0.008(7) 0.001(6)
C4S' 0.07(2) 0.048(17) 0.10(3) 0.011(17) 0.026(18) -0.005(16)

loop_
_atom_type_symbol
_atom_type_description
_atom_type_scat_dispersion_real
_atom_type_scat_dispersion_imag
_atom_type_scat_source
C C 0.0033 0.0016 'International Tables Vol C Tables 4.2.6.8 and 6.1.1.4'
H H 0.0000 0.0000 'International Tables Vol C Tables 4.2.6.8 and 6.1.1.4'
Cl Cl 0.1484 0.1585 'International Tables Vol C Tables 4.2.6.8 and 6.1.1.4'
N N 0.0061 0.0033 'International Tables Vol C Tables 4.2.6.8 and 6.1.1.4'
O O 0.0106 0.0060 'International Tables Vol C Tables 4.2.6.8 and 6.1.1.4'
P P 0.1023 0.0942 'International Tables Vol C Tables 4.2.6.8 and 6.1.1.4'
Pd Pd -0.9988 1.0072 'International Tables Vol C Tables 4.2.6.8 and 6.1.1.4'
S S 0.1246 0.1234 'International Tables Vol C Tables 4.2.6.8 and 6.1.1.4'

loop_
_geom_angle_atom_site_label_1
_geom_angle_atom_site_label_2
_geom_angle_atom_site_label_3
_geom_angle
_geom_angle_site_symmetry_1
_geom_angle_site_symmetry_3
_geom_angle_publ_flag
S1 Pd1 Cl1 91.32(12) . . ?
N1 Pd1 Cl1 96.1(3) . . ?
N1 Pd1 S1 171.9(3) . . ?
N2 Pd1 Cl1 176.8(3) . . ?
N2 Pd1 S1 91.6(3) . . ?
N2 Pd1 N1 81.1(4) . . ?
P1 S1 Pd1 92.02(14) . . ?
C13 P1 S1 106.3(4) . . ?
C21 P1 S1 113.4(4) . . ?
C21 P1 C13 108.7(5) . . ?
C21 P1 C15 110.6(9) . . ?
C15 P1 S1 108.0(9) . . ?
C15 P1 C13 109.7(11) . . ?
C15' P1 S1 111.5(8) . . ?
C15' P1 C13 114.0(10) . . ?
C15' P1 C21 103.1(9) . . ?
C1 N1 Pd1 112.3(7) . . ?
C5 N1 Pd1 128.1(8) . . ?
C5 N1 C1 119.4(10) . . ?
C12 N2 Pd1 116.9(8) . . ?
C12 N2 C13 118.8(9) . . ?
C13 N2 Pd1 124.3(6) . . ?
N1 C1 C2 121.3(11) . . ?
N1 C1 C12 117.0(10) . . ?
C2 C1 C12 121.7(10) . . ?
C1 C2 H2 120.6 . . ?
C3 C2 C1 118.8(11) . . ?
C3 C2 H2 120.6 . . ?
C2 C3 H3 120.2 . . ?
C4 C3 C2 119.5(12) . . ?
C4 C3 H3 120.2 . . ?
C3 C4 H4 120.1 . . ?
C3 C4 C5 119.9(13) . . ?
C5 C4 H4 120.1 . . ?
N1 C5 C4 121.1(12) . . ?
N1 C5 H5 119.5 . . ?
C4 C5 H5 119.5 . . ?
C11 C6 C13 120.4(9) . . ?
C7 C6 C11 110.3(13) . . ?
C7 C6 C13 128.5(13) . . ?
C7' C6 C11 118.5(13) . . ?
C7' C6 C13 120.5(13) . . ?
C11 C10 H10 118.5 . . ?
C11 C10 H10A 122.9 . . ?
C11 C10 C9 123.0(14) . . ?
C11 C10 C9' 114.3(14) . . ?
C9 C10 H10 118.5 . . ?
C9' C10 H10A 122.9 . . ?
C6 C11 H11 118.0 . . ?
C10 C11 C6 124.1(11) . . ?
C10 C11 H11 118.0 . . ?
O1 C12 N2 124.8(10) . . ?
O1 C12 C1 122.7(10) . . ?
N2 C12 C1 112.5(10) . . ?
P1 C13 H13 108.9 . . ?
N2 C13 P1 102.2(7) . . ?
N2 C13 H13 108.9 . . ?
C6 C13 P1 112.2(7) . . ?
C6 C13 N2 115.6(9) . . ?
C6 C13 H13 108.9 . . ?
C22 C21 P1 117.7(10) . . ?
C22 C21 C26 119.5(12) . . ?
C26 C21 P1 122.5(10) . . ?
C21 C22 H22 120.2 . . ?
C23 C22 C21 119.5(12) . . ?
C23 C22 H22 120.2 . . ?
C22 C23 H23 119.8 . . ?
C24 C23 C22 120.4(12) . . ?
C24 C23 H23 119.8 . . ?
C23 C24 H24 120.1 . . ?
C23 C24 C25 119.8(12) . . ?
C25 C24 H24 120.1 . . ?
C24 C25 H25 119.6 . . ?
C26 C25 C24 120.7(12) . . ?
C26 C25 H25 119.6 . . ?
C21 C26 H26 120.0 . . ?
C25 C26 C21 120.0(12) . . ?
C25 C26 H26 120.0 . . ?
C9 O2 C14 116(2) . . ?
C6 C7 H7 117.1 . . ?
C8 C7 C6 126(2) . . ?
C8 C7 H7 117.1 . . ?
C7 C8 H8 119.2 . . ?
C7 C8 C9 122(2) . . ?
C9 C8 H8 119.2 . . ?
C10 C9 C8 113.6(17) . . ?
O2 C9 C10 128.2(19) . . ?
O2 C9 C8 118.2(17) . . ?
O2 C14 H14A 109.5 . . ?
O2 C14 H14B 109.5 . . ?
O2 C14 H14C 109.5 . . ?
H14A C14 H14B 109.5 . . ?
H14A C14 H14C 109.5 . . ?
H14B C14 H14C 109.5 . . ?
C16 C15 P1 119.2(13) . . ?
C16 C15 C20 120.0 . . ?
C20 C15 P1 120.6(12) . . ?
C15 C16 H16 120.0 . . ?
C17 C16 C15 120.0 . . ?
C17 C16 H16 120.0 . . ?
C16 C17 H17 120.0 . . ?
C18 C17 C16 120.0 . . ?
C18 C17 H17 120.0 . . ?
C17 C18 H18 120.0 . . ?
C17 C18 C19 120.0 . . ?
C19 C18 H18 120.0 . . ?
C18 C19 H19 120.0 . . ?
C20 C19 C18 120.0 . . ?
C20 C19 H19 120.0 . . ?
C15 C20 H20 120.0 . . ?
C19 C20 C15 120.0 . . ?
C19 C20 H20 120.0 . . ?
C9' O2' C14' 116(2) . . ?
C6 C7' H7' 119.9 . . ?
C8' C7' C6 120(2) . . ?
C8' C7' H7' 119.9 . . ?
C7' C8' H8' 120.9 . . ?
C7' C8' C9' 118(2) . . ?
C9' C8' H8' 120.9 . . ?
C10 C9' C8' 124.4(19) . . ?
O2' C9' C10 122.3(19) . . ?
O2' C9' C8' 113.2(17) . . ?
O2' C14' H14D 109.5 . . ?
O2' C14' H14E 109.5 . . ?
O2' C14' H14F 109.5 . . ?
H14D C14' H14E 109.5 . . ?
H14D C14' H14F 109.5 . . ?
H14E C14' H14F 109.5 . . ?
C16' C15' P1 118.7(11) . . ?
C16' C15' C20' 120.0 . . ?
C20' C15' P1 121.3(11) . . ?
C15' C16' H16' 120.0 . . ?
C17' C16' C15' 120.0 . . ?
C17' C16' H16' 120.0 . . ?
C16' C17' H17' 120.0 . . ?
C16' C17' C18' 120.0 . . ?
C18' C17' H17' 120.0 . . ?
C17' C18' H18' 120.0 . . ?
C19' C18' C17' 120.0 . . ?
C19' C18' H18' 120.0 . . ?
C18' C19' H19' 120.0 . . ?
C18' C19' C20' 120.0 . . ?
C20' C19' H19' 120.0 . . ?
C15' C20' H20' 120.0 . . ?
C19' C20' C15' 120.0 . . ?
C19' C20' H20' 120.0 . . ?
C1S O1S C3S 119(2) . . ?
C1S' O1S C3S' 121(2) . . ?
O1S C1S H1SA 108.5 . . ?
O1S C1S H1SB 108.5 . . ?
O1S C1S C2S 115(2) . . ?
H1SA C1S H1SB 107.5 . . ?
C2S C1S H1SA 108.5 . . ?
C2S C1S H1SB 108.5 . . ?
C1S C2S H2SA 109.5 . . ?
C1S C2S H2SB 109.5 . . ?
C1S C2S H2SC 109.5 . . ?
H2SA C2S H2SB 109.5 . . ?
H2SA C2S H2SC 109.5 . . ?
H2SB C2S H2SC 109.5 . . ?
O1S C3S H3SA 108.2 . . ?
O1S C3S H3SB 108.2 . . ?
O1S C3S C4S 116(3) . . ?
H3SA C3S H3SB 107.4 . . ?
C4S C3S H3SA 108.2 . . ?
C4S C3S H3SB 108.2 . . ?
C3S C4S H4SA 109.5 . . ?
C3S C4S H4SB 109.5 . . ?
C3S C4S H4SC 109.5 . . ?
H4SA C4S H4SB 109.5 . . ?
H4SA C4S H4SC 109.5 . . ?
H4SB C4S H4SC 109.5 . . ?
O1S C1S' H1SC 109.2 . . ?
O1S C1S' H1SD 109.2 . . ?
O1S C1S' C2S' 112(3) . . ?
H1SC C1S' H1SD 107.9 . . ?
C2S' C1S' H1SC 109.2 . . ?
C2S' C1S' H1SD 109.2 . . ?
C1S' C2S' H2SD 109.5 . . ?
C1S' C2S' H2SE 109.5 . . ?
C1S' C2S' H2SF 109.5 . . ?
H2SD C2S' H2SE 109.5 . . ?
H2SD C2S' H2SF 109.5 . . ?
H2SE C2S' H2SF 109.5 . . ?
O1S C3S' H3SC 108.8 . . ?
O1S C3S' H3SD 108.8 . . ?
O1S C3S' C4S' 114(3) . . ?
H3SC C3S' H3SD 107.7 . . ?
C4S' C3S' H3SC 108.8 . . ?
C4S' C3S' H3SD 108.8 . . ?
C3S' C4S' H4SD 109.5 . . ?
C3S' C4S' H4SE 109.5 . . ?
C3S' C4S' H4SF 109.5 . . ?
H4SD C4S' H4SE 109.5 . . ?
H4SD C4S' H4SF 109.5 . . ?
H4SE C4S' H4SF 109.5 . . ?

loop_
_geom_bond_atom_site_label_1
_geom_bond_atom_site_label_2
_geom_bond_distance
_geom_bond_site_symmetry_2
_geom_bond_publ_flag
Pd1 Cl1 2.303(4) . ?
Pd1 S1 2.297(3) . ?
Pd1 N1 2.029(9) . ?
Pd1 N2 1.991(10) . ?
S1 P1 2.016(4) . ?
P1 C13 1.831(11) . ?
P1 C21 1.803(13) . ?
P1 C15 1.822(12) . ?
P1 C15' 1.776(10) . ?
O1 C12 1.238(14) . ?
N1 C1 1.364(15) . ?
N1 C5 1.343(15) . ?
N2 C12 1.344(14) . ?
N2 C13 1.480(15) . ?
C1 C2 1.396(16) . ?
C1 C12 1.476(16) . ?
C2 H2 0.9500 . ?
C2 C3 1.385(19) . ?
C3 H3 0.9500 . ?
C3 C4 1.371(19) . ?
C4 H4 0.9500 . ?
C4 C5 1.395(17) . ?
C5 H5 0.9500 . ?
C6 C11 1.428(15) . ?
C6 C13 1.460(14) . ?
C6 C7 1.409(19) . ?
C6 C7' 1.416(19) . ?
C10 H10 0.9500 . ?
C10 H10A 0.9500 . ?
C10 C11 1.368(17) . ?
C10 C9 1.39(2) . ?
C10 C9' 1.41(2) . ?
C11 H11 0.9500 . ?
C13 H13 1.0000 . ?
C21 C22 1.392(17) . ?
C21 C26 1.402(17) . ?
C22 H22 0.9500 . ?
C22 C23 1.390(19) . ?
C23 H23 0.9500 . ?
C23 C24 1.37(2) . ?
C24 H24 0.9500 . ?
C24 C25 1.39(2) . ?
C25 H25 0.9500 . ?
C25 C26 1.356(18) . ?
C26 H26 0.9500 . ?
O2 C9 1.37(2) . ?
O2 C14 1.44(2) . ?
C7 H7 0.9500 . ?
C7 C8 1.37(2) . ?
C8 H8 0.9500 . ?
C8 C9 1.42(2) . ?
C14 H14A 0.9800 . ?
C14 H14B 0.9800 . ?
C14 H14C 0.9800 . ?
C15 C16 1.3900 . ?
C15 C20 1.3900 . ?
C16 H16 0.9500 . ?
C16 C17 1.3900 . ?
C17 H17 0.9500 . ?
C17 C18 1.3900 . ?
C18 H18 0.9500 . ?
C18 C19 1.3900 . ?
C19 H19 0.9500 . ?
C19 C20 1.3900 . ?
C20 H20 0.9500 . ?
O2' C9' 1.38(2) . ?
O2' C14' 1.44(2) . ?
C7' H7' 0.9500 . ?
C7' C8' 1.37(2) . ?
C8' H8' 0.9500 . ?
C8' C9' 1.43(2) . ?
C14' H14D 0.9800 . ?
C14' H14E 0.9800 . ?
C14' H14F 0.9800 . ?
C15' C16' 1.3900 . ?
C15' C20' 1.3900 . ?
C16' H16' 0.9500 . ?
C16' C17' 1.3900 . ?
C17' H17' 0.9500 . ?
C17' C18' 1.3900 . ?
C18' H18' 0.9500 . ?
C18' C19' 1.3900 . ?
C19' H19' 0.9500 . ?
C19' C20' 1.3900 . ?
C20' H20' 0.9500 . ?
O1S C1S 1.36(2) . ?
O1S C3S 1.40(2) . ?
O1S C1S' 1.35(2) . ?
O1S C3S' 1.40(2) . ?
C1S H1SA 0.9900 . ?
C1S H1SB 0.9900 . ?
C1S C2S 1.51(3) . ?
C2S H2SA 0.9800 . ?
C2S H2SB 0.9800 . ?
C2S H2SC 0.9800 . ?
C3S H3SA 0.9900 . ?
C3S H3SB 0.9900 . ?
C3S C4S 1.41(3) . ?
C4S H4SA 0.9800 . ?
C4S H4SB 0.9800 . ?
C4S H4SC 0.9800 . ?
C1S' H1SC 0.9900 . ?
C1S' H1SD 0.9900 . ?
C1S' C2S' 1.51(3) . ?
C2S' H2SD 0.9800 . ?
C2S' H2SE 0.9800 . ?
C2S' H2SF 0.9800 . ?
C3S' H3SC 0.9900 . ?
C3S' H3SD 0.9900 . ?
C3S' C4S' 1.42(3) . ?
C4S' H4SD 0.9800 . ?
C4S' H4SE 0.9800 . ?
C4S' H4SF 0.9800 . ?

loop_
_geom_torsion_atom_site_label_1
_geom_torsion_atom_site_label_2
_geom_torsion_atom_site_label_3
_geom_torsion_atom_site_label_4
_geom_torsion
_geom_torsion_site_symmetry_1
_geom_torsion_site_symmetry_2
_geom_torsion_site_symmetry_3
_geom_torsion_site_symmetry_4
_geom_torsion_publ_flag
Pd1 N1 C1 C2 174.5(8) . . . . ?
Pd1 N1 C1 C12 -3.2(11) . . . . ?
Pd1 N1 C5 C4 -173.8(8) . . . . ?
Pd1 N2 C12 O1 176.5(8) . . . . ?
Pd1 N2 C12 C1 -4.3(11) . . . . ?
Pd1 N2 C13 P1 28.5(9) . . . . ?
Pd1 N2 C13 C6 -93.6(10) . . . . ?
S1 P1 C13 N2 -48.8(7) . . . . ?
S1 P1 C13 C6 75.6(8) . . . . ?
S1 P1 C21 C22 -37.7(11) . . . . ?
S1 P1 C21 C26 147.1(10) . . . . ?
S1 P1 C15 C16 -33.4(15) . . . . ?
S1 P1 C15 C20 142.7(13) . . . . ?
S1 P1 C15' C16' -37.6(14) . . . . ?
S1 P1 C15' C20' 144.0(11) . . . . ?
P1 C21 C22 C23 -176.2(10) . . . . ?
P1 C21 C26 C25 174.8(10) . . . . ?
P1 C15 C16 C17 176(2) . . . . ?
P1 C15 C20 C19 -176(2) . . . . ?
P1 C15' C16' C17' -178.4(19) . . . . ?
P1 C15' C20' C19' 178(2) . . . . ?
N1 C1 C2 C3 0.0(17) . . . . ?
N1 C1 C12 O1 -175.8(10) . . . . ?
N1 C1 C12 N2 4.9(13) . . . . ?
C1 N1 C5 C4 0.9(15) . . . . ?
C1 C2 C3 C4 1.3(18) . . . . ?
C2 C1 C12 O1 6.5(16) . . . . ?
C2 C1 C12 N2 -172.7(10) . . . . ?
C2 C3 C4 C5 -1.4(18) . . . . ?
C3 C4 C5 N1 0.3(17) . . . . ?
C5 N1 C1 C2 -1.0(15) . . . . ?
C5 N1 C1 C12 -178.7(9) . . . . ?
C6 C7 C8 C9 5(4) . . . . ?
C6 C7' C8' C9' 1(4) . . . . ?
C11 C6 C13 P1 82.5(11) . . . . ?
C11 C6 C13 N2 -160.8(9) . . . . ?
C11 C6 C7 C8 -7(3) . . . . ?
C11 C6 C7' C8' 2(3) . . . . ?
C11 C10 C9 O2 -172(2) . . . . ?
C11 C10 C9 C8 11(3) . . . . ?
C11 C10 C9' O2' 179(2) . . . . ?
C11 C10 C9' C8' -5(3) . . . . ?
C12 N2 C13 P1 -149.5(8) . . . . ?
C12 N2 C13 C6 88.4(11) . . . . ?
C12 C1 C2 C3 177.5(11) . . . . ?
C13 P1 C21 C22 -155.7(10) . . . . ?
C13 P1 C21 C26 29.2(12) . . . . ?
C13 P1 C15 C16 82.1(15) . . . . ?
C13 P1 C15 C20 -101.8(15) . . . . ?
C13 P1 C15' C16' 82.8(13) . . . . ?
C13 P1 C15' C20' -95.6(14) . . . . ?
C13 N2 C12 O1 -5.4(16) . . . . ?
C13 N2 C12 C1 173.9(8) . . . . ?
C13 C6 C11 C10 -177.9(11) . . . . ?
C13 C6 C7 C8 -176(2) . . . . ?
C13 C6 C7' C8' 173(2) . . . . ?
C21 P1 C13 N2 73.6(8) . . . . ?
C21 P1 C13 C6 -162.0(8) . . . . ?
C21 P1 C15 C16 -158.0(12) . . . . ?
C21 P1 C15 C20 18.1(18) . . . . ?
C21 P1 C15' C16' -159.6(11) . . . . ?
C21 P1 C15' C20' 22.0(15) . . . . ?
C21 C22 C23 C24 2(2) . . . . ?
C22 C21 C26 C25 -0.3(19) . . . . ?
C22 C23 C24 C25 -1(2) . . . . ?
C23 C24 C25 C26 0(2) . . . . ?
C24 C25 C26 C21 1(2) . . . . ?
C26 C21 C22 C23 -0.9(19) . . . . ?
C7 C6 C11 C10 11.3(19) . . . . ?
C7 C6 C13 P1 -108.5(17) . . . . ?
C7 C6 C13 N2 8(2) . . . . ?
C7 C8 C9 C10 -6(4) . . . . ?
C7 C8 C9 O2 176(2) . . . . ?
C9 C10 C11 C6 -15(2) . . . . ?
C14 O2 C9 C10 2(4) . . . . ?
C14 O2 C9 C8 179(2) . . . . ?
C15 P1 C13 N2 -165.3(10) . . . . ?
C15 P1 C13 C6 -40.9(12) . . . . ?
C15 P1 C21 C22 83.8(15) . . . . ?
C15 P1 C21 C26 -91.4(15) . . . . ?
C15 C16 C17 C18 0.0 . . . . ?
C16 C15 C20 C19 0.0 . . . . ?
C16 C17 C18 C19 0.0 . . . . ?
C17 C18 C19 C20 0.0 . . . . ?
C18 C19 C20 C15 0.0 . . . . ?
C20 C15 C16 C17 0.0 . . . . ?
C7' C6 C11 C10 -6(2) . . . . ?
C7' C6 C13 P1 -88.7(16) . . . . ?
C7' C6 C13 N2 27.9(18) . . . . ?
C7' C8' C9' C10 1(4) . . . . ?
C7' C8' C9' O2' 178(2) . . . . ?
C9' C10 C11 C6 8(2) . . . . ?
C14' O2' C9' C10 -6(4) . . . . ?
C14' O2' C9' C8' 177(2) . . . . ?
C15' P1 C13 N2 -172.1(10) . . . . ?
C15' P1 C13 C6 -47.6(12) . . . . ?
C15' P1 C21 C22 83.0(14) . . . . ?
C15' P1 C21 C26 -92.2(14) . . . . ?
C15' C16' C17' C18' 0.0 . . . . ?
C16' C15' C20' C19' 0.0 . . . . ?
C16' C17' C18' C19' 0.0 . . . . ?
C17' C18' C19' C20' 0.0 . . . . ?
C18' C19' C20' C15' 0.0 . . . . ?
C20' C15' C16' C17' 0.0 . . . . ?
C1S O1S C3S C4S -162(4) . . . . ?
C3S O1S C1S C2S 165(3) . . . . ?
C1S' O1S C3S' C4S' 173(3) . . . . ?
C3S' O1S C1S' C2S' -172(3) . . . . ?
